data_4125424
loop_
_publ_author_name
'Piou, Tiffany'
'Romanov-Michailidis, Fedor'
'Romanova-Michaelides, Maria'
'Jackson, Kelvin E.'
'Semakul, Natthawat'
'Taggart, Trevor D.'
'Newell, Brian S.'
'Rithner, Christopher D.'
'Paton, Robert S.'
'Rovis, Tomislav'

_publ_section_title
;
 Correlating Reactivity and Selectivity to Cyclopentadienyl Ligand
 Properties in Rh(III)-Catalyzed C-H Activation Reactions: An Experimental
 and Computational Study.
;
_journal_issue 3
_journal_name_full 'Journal of the American Chemical Society'
_journal_page_first 1296
_journal_page_last 1310
_journal_paper_doi 10.1021/jacs.6b11670
_journal_volume 139
_journal_year 2017
_chemical_formula_moiety 'C42 H39 Cl4 Rh2, 0.5(C42 H38 Cl4 Rh2), 3(C H2 Cl2)'
_chemical_formula_sum 'C33 H32 Cl6 Rh1.5'
_chemical_formula_weight 795.65
_space_group_crystal_system triclinic
_space_group_IT_number 2
_space_group_name_Hall '-P 1'
_space_group_name_H-M_alt 'P -1'
_symmetry_space_group_name_Hall '-P 1'
_symmetry_space_group_name_H-M 'P -1'
_atom_sites_solution_hydrogens geom
_audit_creation_method SHELXL-2014/7
_cell_angle_alpha 102.1935(11)
_cell_angle_beta 115.7566(10)
_cell_angle_gamma 95.4782(11)
_cell_formula_units_Z 4
_cell_length_a 14.9273(3)
_cell_length_b 15.2598(3)
_cell_length_c 16.0016(4)
_cell_measurement_reflns_used 9845
_cell_measurement_temperature 100(2)
_cell_measurement_theta_max 31.91
_cell_measurement_theta_min 2.89
_cell_volume 3135.34(12)
_computing_cell_refinement 'Bruker SAINT'
_computing_data_collection 'Bruker APEX3'
_computing_data_reduction 'Bruker SAINT'
_computing_molecular_graphics 'Bruker SHELXTL'
_computing_publication_material 'Bruker SHELXTL'
_computing_structure_refinement 'SHELXL-2014/7 (Sheldrick, 2014)'
_computing_structure_solution 'SHELXS-97 (Sheldrick 2008)'
_diffrn_ambient_temperature 100(2)
_diffrn_measured_fraction_theta_full 0.999
_diffrn_measured_fraction_theta_max 0.999
_diffrn_measurement_device_type 'Bruker APEX-II CCD'
_diffrn_measurement_method '\f and \w scans'
_diffrn_radiation_type MoK\a
_diffrn_radiation_wavelength 0.71073
_diffrn_reflns_av_R_equivalents 0.0923
_diffrn_reflns_av_unetI/netI 0.1018
_diffrn_reflns_Laue_measured_fraction_full 0.999
_diffrn_reflns_Laue_measured_fraction_max 0.999
_diffrn_reflns_limit_h_max 19
_diffrn_reflns_limit_h_min -19
_diffrn_reflns_limit_k_max 19
_diffrn_reflns_limit_k_min -20
_diffrn_reflns_limit_l_max 21
_diffrn_reflns_limit_l_min -21
_diffrn_reflns_number 62910
_diffrn_reflns_point_group_measured_fraction_full 0.999
_diffrn_reflns_point_group_measured_fraction_max 0.999
_diffrn_reflns_theta_full 25.242
_diffrn_reflns_theta_max 28.282
_diffrn_reflns_theta_min 1.397
_exptl_absorpt_coefficient_mu 1.334
_exptl_absorpt_correction_T_max 0.7465
_exptl_absorpt_correction_T_min 0.6773
_exptl_absorpt_correction_type multi-scan
_exptl_absorpt_process_details 'SCALE (Bruker, 2009)'
_exptl_crystal_colour red
_exptl_crystal_density_diffrn 1.686
_exptl_crystal_density_meas ?
_exptl_crystal_density_method 'not measured'
_exptl_crystal_description plate
_exptl_crystal_F_000 1598
_exptl_crystal_size_max 0.237
_exptl_crystal_size_mid 0.169
_exptl_crystal_size_min 0.064
_refine_diff_density_max 1.152
_refine_diff_density_min -1.414
_refine_diff_density_rms 0.326
_refine_ls_extinction_method none
_refine_ls_goodness_of_fit_ref 1.079
_refine_ls_hydrogen_treatment constr
_refine_ls_matrix_type full
_refine_ls_number_parameters 730
_refine_ls_number_reflns 15544
_refine_ls_number_restraints 0
_refine_ls_restrained_S_all 1.079
_refine_ls_R_factor_all 0.0983
_refine_ls_R_factor_gt 0.0489
_refine_ls_shift/su_max 0.001
_refine_ls_shift/su_mean 0.000
_refine_ls_structure_factor_coef Fsqd
_refine_ls_weighting_details 'w=1/[\s^2^(Fo^2^)+(0.0751P)^2^] where P=(Fo^2^+2Fc^2^)/3'
_refine_ls_weighting_scheme calc
_refine_ls_wR_factor_gt 0.1118
_refine_ls_wR_factor_ref 0.1584
_reflns_Friedel_coverage 0.000
_reflns_number_gt 10307
_reflns_number_total 15544
_reflns_threshold_expression 'I > 2\s(I)'
_cod_data_source_file Rh17.cif
_cod_data_source_block rovis229
_cod_depositor_comments
;
The following automatic conversions were performed:

'_exptl_crystal_density_meas' value 'not measured' was changed to '?'
- the value is perceived as not measured.

Automatic conversion script
Id: cif_fix_values 4268 2015-11-12 08:31:59Z antanas 

 Adding full bibliography for 4125410--4125429.cif.
;
_cod_original_formula_sum 'C33 H32 Cl6 Rh1.50'
_cod_database_code 4125424
_shelx_shelxl_version_number 2014/7
_shelx_space_group_comment
; 
The symmetry employed for this shelxl refinement is uniquely defined 
by the following loop, which should always be used as a source of 
symmetry information in preference to the above space-group names. 
They are only intended as comments. 
;
_shelx_estimated_absorpt_t_min 0.743
_shelx_estimated_absorpt_t_max 0.920

loop_
_space_group_symop_operation_xyz
'x, y, z'
'-x, -y, -z'

loop_
_atom_site_label
_atom_site_type_symbol
_atom_site_fract_x
_atom_site_fract_y
_atom_site_fract_z
_atom_site_U_iso_or_equiv
_atom_site_adp_type
_atom_site_occupancy
_atom_site_site_symmetry_order
_atom_site_calc_flag
_atom_site_refinement_flags_posn
_atom_site_refinement_flags_adp
Rh1 Rh 0.52278(3) 0.81530(3) 0.72303(3) 0.01062(11) Uani 1 1 d . .
Cl1 Cl 0.42963(11) 0.83772(10) 0.81191(11) 0.0173(3) Uani 1 1 d . .
Cl2 Cl 0.64750(10) 0.75589(9) 0.84728(10) 0.0135(3) Uani 1 1 d . .
C1 C 0.3936(4) 0.7382(4) 0.5934(4) 0.0144(12) Uani 1 1 d . .
H1A H 0.3275 0.7109 0.5890 0.017 Uiso 1 1 calc R U
C2 C 0.4187(5) 0.8286(4) 0.5867(4) 0.0156(12) Uani 1 1 d . .
C3 C 0.5192(5) 0.8383(4) 0.5938(4) 0.0154(12) Uani 1 1 d . .
C4 C 0.5810(5) 0.9195(4) 0.5894(4) 0.0199(13) Uani 1 1 d . .
H4A H 0.5768 0.9765 0.6293 0.024 Uiso 1 1 calc R U
H4B H 0.5523 0.9228 0.5218 0.024 Uiso 1 1 calc R U
C5 C 0.6914(5) 0.9127(4) 0.6255(5) 0.0203(13) Uani 1 1 d . .
H5A H 0.7251 0.9253 0.6967 0.024 Uiso 1 1 calc R U
H5B H 0.7268 0.9593 0.6091 0.024 Uiso 1 1 calc R U
C6 C 0.6995(5) 0.8175(4) 0.5799(5) 0.0234(14) Uani 1 1 d . .
H6A H 0.7718 0.8167 0.5981 0.028 Uiso 1 1 calc R U
H6B H 0.6615 0.8033 0.5086 0.028 Uiso 1 1 calc R U
C7 C 0.6563(5) 0.7427(4) 0.6130(5) 0.0180(13) Uani 1 1 d . .
H7A H 0.6485 0.6812 0.5718 0.022 Uiso 1 1 calc R U
H7B H 0.7044 0.7467 0.6806 0.022 Uiso 1 1 calc R U
C8 C 0.5551(4) 0.7552(4) 0.6059(4) 0.0138(12) Uani 1 1 d . .
C9 C 0.4748(4) 0.6917(4) 0.6047(4) 0.0123(12) Uani 1 1 d . .
C10 C 0.3497(5) 0.8945(4) 0.5661(4) 0.0158(12) Uani 1 1 d . .
C11 C 0.3793(5) 0.9857(4) 0.6230(5) 0.0203(13) Uani 1 1 d . .
H11A H 0.4445 1.0071 0.6780 0.024 Uiso 1 1 calc R U
C12 C 0.3132(5) 1.0448(4) 0.5990(5) 0.0217(14) Uani 1 1 d . .
H12A H 0.3333 1.1069 0.6373 0.026 Uiso 1 1 calc R U
C13 C 0.2176(5) 1.0134(4) 0.5188(5) 0.0212(14) Uani 1 1 d . .
H13A H 0.1729 1.0543 0.5021 0.025 Uiso 1 1 calc R U
C14 C 0.1869(5) 0.9229(4) 0.4630(4) 0.0203(14) Uani 1 1 d . .
H14A H 0.1210 0.9016 0.4089 0.024 Uiso 1 1 calc R U
C15 C 0.2526(5) 0.8642(4) 0.4867(4) 0.0177(13) Uani 1 1 d . .
H15A H 0.2315 0.8021 0.4484 0.021 Uiso 1 1 calc R U
C16 C 0.4716(4) 0.5971(4) 0.6118(4) 0.0130(12) Uani 1 1 d . .
C17 C 0.3804(5) 0.5433(4) 0.5926(4) 0.0175(13) Uani 1 1 d . .
H17A H 0.3214 0.5687 0.5762 0.021 Uiso 1 1 calc R U
C18 C 0.3740(5) 0.4539(4) 0.5968(5) 0.0237(14) Uani 1 1 d . .
H18A H 0.3108 0.4182 0.5828 0.028 Uiso 1 1 calc R U
C19 C 0.4581(5) 0.4164(4) 0.6212(4) 0.0226(14) Uani 1 1 d . .
H19A H 0.4538 0.3550 0.6251 0.027 Uiso 1 1 calc R U
C20 C 0.5497(5) 0.4682(4) 0.6403(5) 0.0241(15) Uani 1 1 d . .
H20A H 0.6080 0.4418 0.6555 0.029 Uiso 1 1 calc R U
C21 C 0.5562(5) 0.5575(4) 0.6372(4) 0.0191(13) Uani 1 1 d . .
H21A H 0.6200 0.5932 0.6527 0.023 Uiso 1 1 calc R U
Rh2 Rh 0.76449(3) 0.90419(3) 0.94676(3) 0.01067(11) Uani 1 1 d . .
Cl3 Cl 0.63646(11) 0.96417(9) 0.82522(10) 0.0140(3) Uani 1 1 d . .
Cl4 Cl 0.85629(11) 0.87707(10) 0.85587(11) 0.0188(3) Uani 1 1 d . .
C22 C 0.8947(4) 0.9880(4) 1.0714(4) 0.0129(12) Uani 1 1 d . .
H22A H 0.9581 1.0174 1.0723 0.015 Uiso 1 1 calc R U
C23 C 0.8096(4) 1.0297(4) 1.0602(4) 0.0131(12) Uani 1 1 d . .
C24 C 0.7362(4) 0.9654(4) 1.0668(4) 0.0140(12) Uani 1 1 d . .
C25 C 0.6359(5) 0.9757(4) 1.0658(4) 0.0200(13) Uani 1 1 d . .
H25A H 0.5834 0.9680 0.9987 0.024 Uiso 1 1 calc R U
H25B H 0.6434 1.0381 1.1050 0.024 Uiso 1 1 calc R U
C26 C 0.6008(5) 0.9045(5) 1.1064(5) 0.0288(16) Uani 1 1 d . .
H26A H 0.6425 0.9226 1.1776 0.035 Uiso 1 1 calc R U
H26B H 0.5290 0.9038 1.0914 0.035 Uiso 1 1 calc R U
C27 C 0.6101(5) 0.8105(5) 1.0651(5) 0.0263(15) Uani 1 1 d . .
H27A H 0.5706 0.7933 0.9937 0.032 Uiso 1 1 calc R U
H27B H 0.5809 0.7659 1.0882 0.032 Uiso 1 1 calc R U
C28 C 0.7225(5) 0.8051(4) 1.0943(4) 0.0195(13) Uani 1 1 d . .
H28A H 0.7574 0.8048 1.1628 0.023 Uiso 1 1 calc R U
H28B H 0.7247 0.7471 1.0542 0.023 Uiso 1 1 calc R U
C29 C 0.7778(4) 0.8849(4) 1.0812(4) 0.0142(12) Uani 1 1 d . .
C30 C 0.8761(4) 0.8982(4) 1.0837(4) 0.0135(12) Uani 1 1 d . .
C31 C 0.8035(5) 1.1232(4) 1.0460(4) 0.0156(12) Uani 1 1 d . .
C32 C 0.7154(5) 1.1579(4) 1.0240(5) 0.0229(14) Uani 1 1 d . .
H32A H 0.6553 1.1205 1.0147 0.027 Uiso 1 1 calc R U
C33 C 0.7144(6) 1.2461(5) 1.0154(5) 0.0286(16) Uani 1 1 d . .
H33A H 0.6543 1.2693 1.0022 0.034 Uiso 1 1 calc R U
C34 C 0.7997(6) 1.3005(4) 1.0259(4) 0.0265(16) Uani 1 1 d . .
H34A H 0.7981 1.3608 1.0192 0.032 Uiso 1 1 calc R U
C35 C 0.8882(6) 1.2671(4) 1.0465(5) 0.0274(16) Uani 1 1 d . .
H35A H 0.9472 1.3046 1.0538 0.033 Uiso 1 1 calc R U
C36 C 0.8904(5) 1.1791(4) 1.0564(4) 0.0201(13) Uani 1 1 d . .
H36A H 0.9509 1.1564 1.0702 0.024 Uiso 1 1 calc R U
C37 C 0.9535(5) 0.8405(4) 1.1090(4) 0.0156(12) Uani 1 1 d . .
C38 C 1.0560(5) 0.8831(4) 1.1604(5) 0.0215(14) Uani 1 1 d . .
H38A H 1.0759 0.9474 1.1725 0.026 Uiso 1 1 calc R U
C39 C 1.1299(5) 0.8320(5) 1.1942(5) 0.0273(16) Uani 1 1 d . .
H39A H 1.1996 0.8619 1.2319 0.033 Uiso 1 1 calc R U
C40 C 1.1021(5) 0.7382(5) 1.1732(5) 0.0253(15) Uani 1 1 d . .
H40A H 1.1526 0.7036 1.1968 0.030 Uiso 1 1 calc R U
C41 C 1.0008(5) 0.6941(4) 1.1180(5) 0.0273(16) Uani 1 1 d . .
H41A H 0.9834 0.6590 1.1562 0.033 Uiso 1 1 calc R U
H41B H 0.9950 0.6488 1.0606 0.033 Uiso 1 1 calc R U
C42 C 0.9265(5) 0.7446(4) 1.0850(5) 0.0251(15) Uani 1 1 d . .
H42A H 0.8571 0.7140 1.0461 0.030 Uiso 1 1 calc R U
Rh3 Rh 0.92124(3) 0.40258(3) 0.39294(3) 0.00858(11) Uani 1 1 d . .
Cl5 Cl 0.86224(10) 0.33828(9) 0.48847(10) 0.0134(3) Uani 1 1 d . .
Cl6 Cl 0.90774(10) 0.55474(9) 0.46945(9) 0.0108(3) Uani 1 1 d . .
C43 C 0.8083(4) 0.3101(4) 0.2595(4) 0.0107(11) Uani 1 1 d . .
H43A H 0.7450 0.2713 0.2501 0.013 Uiso 1 1 calc R U
C44 C 0.8165(4) 0.3994(4) 0.2466(4) 0.0105(11) Uani 1 1 d . .
C45 C 0.9197(4) 0.4296(4) 0.2644(4) 0.0116(11) Uani 1 1 d . .
C46 C 0.9669(4) 0.5179(4) 0.2566(4) 0.0130(12) Uani 1 1 d . .
H46A H 0.9822 0.5688 0.3139 0.016 Uiso 1 1 calc R U
H46B H 0.9181 0.5327 0.1984 0.016 Uiso 1 1 calc R U
C47 C 1.0658(5) 0.5080(4) 0.2502(4) 0.0203(14) Uani 1 1 d . .
H47A H 1.0482 0.4691 0.1850 0.024 Uiso 1 1 calc R U
H47B H 1.1029 0.5693 0.2589 0.024 Uiso 1 1 calc R U
C48 C 1.1353(5) 0.4656(4) 0.3263(4) 0.0163(13) Uani 1 1 d . .
H48A H 1.2001 0.4657 0.3231 0.020 Uiso 1 1 calc R U
H48B H 1.1512 0.5030 0.3915 0.020 Uiso 1 1 calc R U
C49 C 1.0842(4) 0.3671(4) 0.3093(4) 0.0131(12) Uani 1 1 d . .
H49A H 1.0876 0.3262 0.2543 0.016 Uiso 1 1 calc R U
H49B H 1.1219 0.3467 0.3674 0.016 Uiso 1 1 calc R U
C50 C 0.9738(4) 0.3588(4) 0.2881(4) 0.0119(11) Uani 1 1 d . .
C51 C 0.9051(4) 0.2828(4) 0.2851(4) 0.0118(11) Uani 1 1 d . .
C52 C 0.7301(4) 0.4460(4) 0.2131(4) 0.0122(12) Uani 1 1 d . .
C53 C 0.7454(5) 0.5413(4) 0.2307(4) 0.0160(12) Uani 1 1 d . .
H53A H 0.8122 0.5783 0.2687 0.019 Uiso 1 1 calc R U
C54 C 0.6633(5) 0.5816(4) 0.1929(4) 0.0178(13) Uani 1 1 d . .
H54A H 0.6743 0.6463 0.2041 0.021 Uiso 1 1 calc R U
C55 C 0.5642(5) 0.5290(4) 0.1384(4) 0.0196(13) Uani 1 1 d . .
H55A H 0.5081 0.5571 0.1120 0.024 Uiso 1 1 calc R U
C56 C 0.5493(5) 0.4338(4) 0.1235(5) 0.0208(14) Uani 1 1 d . .
H56A H 0.4823 0.3971 0.0869 0.025 Uiso 1 1 calc R U
C57 C 0.6306(5) 0.3928(4) 0.1611(4) 0.0184(13) Uani 1 1 d . .
H57A H 0.6193 0.3283 0.1520 0.022 Uiso 1 1 calc R U
C58 C 0.9232(4) 0.1912(4) 0.3007(4) 0.0112(11) Uani 1 1 d . .
C59 C 0.8515(5) 0.1351(4) 0.3129(4) 0.0153(12) Uani 1 1 d . .
H59A H 0.7939 0.1564 0.3133 0.018 Uiso 1 1 calc R U
C60 C 0.8652(5) 0.0486(4) 0.3244(4) 0.0185(13) Uani 1 1 d . .
H60A H 0.8167 0.0109 0.3323 0.022 Uiso 1 1 calc R U
C61 C 0.9502(5) 0.0171(4) 0.3243(4) 0.0173(13) Uani 1 1 d . .
H61A H 0.9601 -0.0415 0.3333 0.021 Uiso 1 1 calc R U
C62 C 1.0196(5) 0.0712(4) 0.3109(4) 0.0188(13) Uani 1 1 d . .
H62A H 1.0770 0.0495 0.3105 0.023 Uiso 1 1 calc R U
C63 C 1.0064(5) 0.1576(4) 0.2982(4) 0.0177(13) Uani 1 1 d . .
H63A H 1.0540 0.1938 0.2877 0.021 Uiso 1 1 calc R U
C64 C 0.6943(6) 0.5262(5) 0.8853(5) 0.0307(17) Uani 1 1 d . .
H64A H 0.6264 0.4868 0.8392 0.037 Uiso 1 1 calc R U
H64B H 0.6952 0.5874 0.8737 0.037 Uiso 1 1 calc R U
Cl7 Cl 0.78760(17) 0.47857(18) 0.86544(16) 0.0561(6) Uani 1 1 d . .
Cl8 Cl 0.71539(12) 0.53708(11) 1.00600(11) 0.0234(3) Uani 1 1 d . .
C65 C 0.3800(6) 0.7896(5) 0.2264(5) 0.0333(17) Uani 1 1 d . .
H65A H 0.3882 0.8534 0.2222 0.040 Uiso 1 1 calc R U
H65B H 0.3125 0.7546 0.1737 0.040 Uiso 1 1 calc R U
Cl9 Cl 0.47723(15) 0.73936(15) 0.21251(14) 0.0414(5) Uani 1 1 d . .
Cl10 Cl 0.38651(15) 0.78937(16) 0.33946(13) 0.0451(5) Uani 1 1 d . .
C66 C 0.9409(5) 0.7780(5) 0.4298(5) 0.0240(14) Uani 1 1 d . .
H66A H 0.9778 0.8413 0.4703 0.029 Uiso 1 1 calc R U
H66B H 0.9785 0.7350 0.4627 0.029 Uiso 1 1 calc R U
Cl11 Cl 0.93817(13) 0.76159(10) 0.31710(12) 0.0266(4) Uani 1 1 d . .
Cl12 Cl 0.81565(14) 0.75975(12) 0.41876(14) 0.0339(4) Uani 1 1 d . .

loop_
_atom_site_aniso_label
_atom_site_aniso_U_11
_atom_site_aniso_U_22
_atom_site_aniso_U_33
_atom_site_aniso_U_23
_atom_site_aniso_U_13
_atom_site_aniso_U_12
Rh1 0.0074(2) 0.0116(2) 0.0099(2) 0.00132(17) 0.00254(18) 0.00011(17)
Cl1 0.0122(7) 0.0205(7) 0.0180(8) 0.0007(6) 0.0085(6) 0.0012(6)
Cl2 0.0105(7) 0.0122(7) 0.0131(7) 0.0021(5) 0.0023(6) 0.0010(5)
C1 0.009(3) 0.018(3) 0.008(3) -0.001(2) -0.001(2) -0.001(2)
C2 0.015(3) 0.019(3) 0.006(3) 0.002(2) 0.001(2) 0.003(2)
C3 0.015(3) 0.021(3) 0.005(3) -0.001(2) 0.002(2) 0.000(2)
C4 0.023(4) 0.022(3) 0.013(3) 0.005(3) 0.009(3) -0.002(3)
C5 0.017(3) 0.025(3) 0.018(3) 0.007(3) 0.008(3) -0.002(3)
C6 0.014(3) 0.035(4) 0.017(3) 0.000(3) 0.008(3) -0.005(3)
C7 0.015(3) 0.018(3) 0.020(3) 0.001(3) 0.010(3) 0.000(2)
C8 0.014(3) 0.021(3) 0.006(3) 0.002(2) 0.005(2) 0.001(2)
C9 0.012(3) 0.016(3) 0.005(3) 0.000(2) 0.003(2) 0.000(2)
C10 0.016(3) 0.019(3) 0.012(3) 0.007(2) 0.005(3) 0.002(2)
C11 0.016(3) 0.022(3) 0.019(3) 0.005(3) 0.005(3) -0.002(3)
C12 0.028(4) 0.019(3) 0.021(3) 0.006(3) 0.013(3) 0.006(3)
C13 0.016(3) 0.027(3) 0.024(4) 0.014(3) 0.009(3) 0.007(3)
C14 0.016(3) 0.026(3) 0.017(3) 0.011(3) 0.004(3) 0.000(3)
C15 0.016(3) 0.019(3) 0.018(3) 0.010(3) 0.006(3) 0.001(3)
C16 0.014(3) 0.008(3) 0.015(3) 0.001(2) 0.007(3) 0.000(2)
C17 0.019(3) 0.016(3) 0.016(3) 0.003(2) 0.008(3) 0.002(3)
C18 0.026(4) 0.019(3) 0.022(4) 0.001(3) 0.010(3) 0.001(3)
C19 0.031(4) 0.014(3) 0.017(3) 0.004(3) 0.006(3) 0.005(3)
C20 0.018(4) 0.026(4) 0.021(4) 0.005(3) 0.002(3) 0.010(3)
C21 0.011(3) 0.021(3) 0.021(3) 0.004(3) 0.004(3) 0.003(2)
Rh2 0.0075(2) 0.0120(2) 0.0092(2) 0.00052(17) 0.00228(18) 0.00105(17)
Cl3 0.0122(7) 0.0120(7) 0.0121(7) 0.0017(5) 0.0021(6) -0.0011(5)
Cl4 0.0111(7) 0.0266(8) 0.0157(7) 0.0000(6) 0.0071(6) 0.0003(6)
C22 0.013(3) 0.013(3) 0.008(3) -0.001(2) 0.003(2) 0.003(2)
C23 0.010(3) 0.016(3) 0.005(3) -0.003(2) -0.002(2) 0.003(2)
C24 0.011(3) 0.021(3) 0.006(3) -0.001(2) 0.003(2) 0.002(2)
C25 0.013(3) 0.028(4) 0.015(3) 0.002(3) 0.005(3) 0.008(3)
C26 0.019(4) 0.043(4) 0.032(4) 0.010(3) 0.017(3) 0.010(3)
C27 0.019(4) 0.033(4) 0.027(4) 0.011(3) 0.010(3) 0.001(3)
C28 0.020(3) 0.022(3) 0.018(3) 0.009(3) 0.009(3) 0.002(3)
C29 0.014(3) 0.019(3) 0.004(3) -0.001(2) 0.002(2) 0.002(2)
C30 0.012(3) 0.014(3) 0.008(3) -0.001(2) 0.002(2) 0.002(2)
C31 0.017(3) 0.015(3) 0.006(3) -0.002(2) 0.000(2) 0.006(2)
C32 0.025(4) 0.019(3) 0.020(3) 0.002(3) 0.008(3) 0.010(3)
C33 0.035(4) 0.030(4) 0.018(4) 0.006(3) 0.008(3) 0.021(3)
C34 0.048(5) 0.014(3) 0.012(3) 0.002(3) 0.008(3) 0.015(3)
C35 0.041(5) 0.021(3) 0.018(3) 0.005(3) 0.013(3) 0.006(3)
C36 0.023(4) 0.018(3) 0.018(3) 0.005(3) 0.008(3) 0.005(3)
C37 0.015(3) 0.022(3) 0.011(3) 0.005(2) 0.006(3) 0.008(3)
C38 0.014(3) 0.019(3) 0.023(4) 0.001(3) 0.004(3) 0.004(3)
C39 0.010(3) 0.034(4) 0.025(4) -0.002(3) 0.002(3) 0.006(3)
C40 0.026(4) 0.028(4) 0.030(4) 0.017(3) 0.014(3) 0.020(3)
C41 0.035(4) 0.023(4) 0.038(4) 0.016(3) 0.024(4) 0.013(3)
C42 0.014(3) 0.023(4) 0.037(4) 0.013(3) 0.008(3) 0.004(3)
Rh3 0.0071(2) 0.0086(2) 0.0083(2) 0.00156(16) 0.00267(18) 0.00100(16)
Cl5 0.0119(7) 0.0141(7) 0.0135(7) 0.0045(5) 0.0057(6) -0.0004(5)
Cl6 0.0083(7) 0.0105(6) 0.0102(7) 0.0013(5) 0.0022(5) 0.0015(5)
C43 0.010(3) 0.008(3) 0.008(3) -0.001(2) 0.001(2) -0.001(2)
C44 0.011(3) 0.010(3) 0.005(3) -0.002(2) 0.001(2) 0.003(2)
C45 0.012(3) 0.015(3) 0.009(3) 0.003(2) 0.006(2) 0.001(2)
C46 0.013(3) 0.013(3) 0.012(3) 0.006(2) 0.004(2) 0.003(2)
C47 0.024(4) 0.019(3) 0.019(3) 0.006(3) 0.014(3) -0.002(3)
C48 0.016(3) 0.013(3) 0.022(3) 0.005(2) 0.011(3) 0.001(2)
C49 0.014(3) 0.012(3) 0.016(3) 0.005(2) 0.010(3) 0.003(2)
C50 0.015(3) 0.013(3) 0.007(3) 0.000(2) 0.006(2) 0.002(2)
C51 0.013(3) 0.009(3) 0.007(3) -0.002(2) 0.001(2) 0.000(2)
C52 0.009(3) 0.014(3) 0.014(3) 0.006(2) 0.004(2) 0.005(2)
C53 0.012(3) 0.018(3) 0.011(3) 0.001(2) 0.001(2) 0.003(2)
C54 0.024(4) 0.015(3) 0.013(3) 0.004(2) 0.007(3) 0.005(3)
C55 0.014(3) 0.022(3) 0.022(3) 0.007(3) 0.006(3) 0.011(3)
C56 0.011(3) 0.021(3) 0.024(3) 0.002(3) 0.004(3) 0.005(3)
C57 0.017(3) 0.017(3) 0.023(3) 0.006(3) 0.011(3) 0.003(3)
C58 0.010(3) 0.009(3) 0.006(3) -0.002(2) -0.001(2) -0.001(2)
C59 0.016(3) 0.013(3) 0.015(3) 0.002(2) 0.006(3) 0.003(2)
C60 0.022(3) 0.010(3) 0.017(3) 0.002(2) 0.006(3) -0.002(2)
C61 0.018(3) 0.009(3) 0.012(3) 0.001(2) -0.002(3) -0.001(2)
C62 0.015(3) 0.018(3) 0.017(3) 0.004(3) 0.002(3) 0.006(3)
C63 0.015(3) 0.018(3) 0.012(3) -0.003(2) 0.003(3) 0.000(2)
C64 0.037(4) 0.040(4) 0.026(4) 0.013(3) 0.020(4) 0.023(4)
Cl7 0.0441(13) 0.0972(18) 0.0475(13) 0.0218(13) 0.0344(12) 0.0364(13)
Cl8 0.0224(9) 0.0297(9) 0.0199(8) 0.0076(7) 0.0103(7) 0.0096(7)
C65 0.034(4) 0.035(4) 0.029(4) 0.006(3) 0.013(4) 0.011(3)
Cl9 0.0374(11) 0.0615(13) 0.0370(11) 0.0181(10) 0.0232(10) 0.0238(10)
Cl10 0.0329(11) 0.0788(15) 0.0202(9) 0.0060(9) 0.0108(8) 0.0225(11)
C66 0.021(4) 0.026(4) 0.021(4) 0.010(3) 0.006(3) 0.006(3)
Cl11 0.0324(10) 0.0178(8) 0.0223(8) 0.0056(6) 0.0078(7) -0.0013(7)
Cl12 0.0258(10) 0.0278(9) 0.0418(11) -0.0021(8) 0.0152(9) 0.0073(7)

loop_
_atom_type_symbol
_atom_type_description
_atom_type_scat_dispersion_real
_atom_type_scat_dispersion_imag
_atom_type_scat_source
C C 0.0033 0.0016 'International Tables Vol C Tables 4.2.6.8 and 6.1.1.4'
H H 0.0000 0.0000 'International Tables Vol C Tables 4.2.6.8 and 6.1.1.4'
Cl Cl 0.1484 0.1585 'International Tables Vol C Tables 4.2.6.8 and 6.1.1.4'
Rh Rh -1.1178 0.9187 'International Tables Vol C Tables 4.2.6.8 and 6.1.1.4'

loop_
_geom_angle_atom_site_label_1
_geom_angle_atom_site_label_2
_geom_angle_atom_site_label_3
_geom_angle
_geom_angle_site_symmetry_1
_geom_angle_site_symmetry_3
C1 Rh1 C2 39.6(2) . .
C1 Rh1 C3 65.3(2) . .
C2 Rh1 C3 39.5(2) . .
C1 Rh1 C9 38.9(2) . .
C2 Rh1 C9 66.4(2) . .
C3 Rh1 C9 65.5(2) . .
C1 Rh1 C8 65.4(2) . .
C2 Rh1 C8 66.3(2) . .
C3 Rh1 C8 38.9(2) . .
C9 Rh1 C8 39.2(2) . .
C1 Rh1 Cl1 93.66(16) . .
C2 Rh1 Cl1 102.05(16) . .
C3 Rh1 Cl1 139.11(16) . .
C9 Rh1 Cl1 119.77(15) . .
C8 Rh1 Cl1 158.07(16) . .
C1 Rh1 Cl3 148.81(16) . .
C2 Rh1 Cl3 109.62(16) . .
C3 Rh1 Cl3 93.11(16) . .
C9 Rh1 Cl3 151.48(15) . .
C8 Rh1 Cl3 112.41(16) . .
Cl1 Rh1 Cl3 88.74(5) . .
C1 Rh1 Cl2 127.29(16) . .
C2 Rh1 Cl2 161.50(16) . .
C3 Rh1 Cl2 130.11(16) . .
C9 Rh1 Cl2 95.73(15) . .
C8 Rh1 Cl2 97.10(15) . .
Cl1 Rh1 Cl2 90.71(5) . .
Cl3 Rh1 Cl2 83.70(5) . .
Rh2 Cl2 Rh1 96.36(5) . .
C9 C1 C2 110.6(5) . .
C9 C1 Rh1 72.7(3) . .
C2 C1 Rh1 70.7(3) . .
C1 C2 C3 106.1(5) . .
C1 C2 C10 126.1(5) . .
C3 C2 C10 127.5(5) . .
C1 C2 Rh1 69.8(3) . .
C3 C2 Rh1 71.1(3) . .
C10 C2 Rh1 128.5(4) . .
C8 C3 C2 109.2(5) . .
C8 C3 C4 122.7(5) . .
C2 C3 C4 128.1(5) . .
C8 C3 Rh1 71.5(3) . .
C2 C3 Rh1 69.4(3) . .
C4 C3 Rh1 125.5(4) . .
C3 C4 C5 111.4(5) . .
C4 C5 C6 110.6(5) . .
C5 C6 C7 111.7(5) . .
C8 C7 C6 110.5(5) . .
C3 C8 C9 107.3(5) . .
C3 C8 C7 122.1(5) . .
C9 C8 C7 130.4(5) . .
C3 C8 Rh1 69.6(3) . .
C9 C8 Rh1 70.2(3) . .
C7 C8 Rh1 127.6(4) . .
C1 C9 C8 106.8(5) . .
C1 C9 C16 123.8(5) . .
C8 C9 C16 129.4(5) . .
C1 C9 Rh1 68.4(3) . .
C8 C9 Rh1 70.6(3) . .
C16 C9 Rh1 126.5(4) . .
C15 C10 C11 119.0(5) . .
C15 C10 C2 118.8(5) . .
C11 C10 C2 122.2(5) . .
C12 C11 C10 119.9(6) . .
C11 C12 C13 120.0(6) . .
C14 C13 C12 120.6(6) . .
C15 C14 C13 119.5(6) . .
C14 C15 C10 121.0(6) . .
C21 C16 C17 117.3(5) . .
C21 C16 C9 123.0(5) . .
C17 C16 C9 119.6(5) . .
C18 C17 C16 121.3(6) . .
C19 C18 C17 120.2(6) . .
C18 C19 C20 119.7(6) . .
C21 C20 C19 119.9(6) . .
C20 C21 C16 121.5(6) . .
C22 Rh2 C30 39.8(2) . .
C22 Rh2 C23 39.2(2) . .
C30 Rh2 C23 66.6(2) . .
C22 Rh2 C29 65.6(2) . .
C30 Rh2 C29 39.3(2) . .
C23 Rh2 C29 65.7(2) . .
C22 Rh2 C24 65.5(2) . .
C30 Rh2 C24 66.1(2) . .
C23 Rh2 C24 39.2(2) . .
C29 Rh2 C24 38.9(2) . .
C22 Rh2 Cl4 92.82(16) . .
C30 Rh2 Cl4 99.89(16) . .
C23 Rh2 Cl4 120.75(16) . .
C29 Rh2 Cl4 136.34(16) . .
C24 Rh2 Cl4 158.04(16) . .
C22 Rh2 Cl2 152.28(15) . .
C30 Rh2 Cl2 112.70(16) . .
C23 Rh2 Cl2 150.15(16) . .
C29 Rh2 Cl2 94.48(16) . .
C24 Rh2 Cl2 111.63(16) . .
Cl4 Rh2 Cl2 89.07(5) . .
C22 Rh2 Cl3 123.91(15) . .
C30 Rh2 Cl3 159.26(15) . .
C23 Rh2 Cl3 92.80(15) . .
C29 Rh2 Cl3 130.73(16) . .
C24 Rh2 Cl3 96.54(15) . .
Cl4 Rh2 Cl3 92.92(5) . .
Cl2 Rh2 Cl3 83.55(5) . .
Rh1 Cl3 Rh2 96.33(5) . .
C23 C22 C30 109.7(5) . .
C23 C22 Rh2 71.9(3) . .
C30 C22 Rh2 70.6(3) . .
C22 C23 C24 107.2(5) . .
C22 C23 C31 123.9(5) . .
C24 C23 C31 128.9(5) . .
C22 C23 Rh2 68.9(3) . .
C24 C23 Rh2 71.4(3) . .
C31 C23 Rh2 125.4(4) . .
C29 C24 C23 107.6(5) . .
C29 C24 C25 122.3(5) . .
C23 C24 C25 130.0(5) . .
C29 C24 Rh2 69.7(3) . .
C23 C24 Rh2 69.4(3) . .
C25 C24 Rh2 128.9(4) . .
C24 C25 C26 111.5(5) . .
C27 C26 C25 111.8(5) . .
C26 C27 C28 111.7(6) . .
C29 C28 C27 111.6(5) . .
C30 C29 C24 108.9(5) . .
C30 C29 C28 129.4(5) . .
C24 C29 C28 121.7(5) . .
C30 C29 Rh2 69.2(3) . .
C24 C29 Rh2 71.4(3) . .
C28 C29 Rh2 127.1(4) . .
C29 C30 C22 106.6(5) . .
C29 C30 C37 128.8(5) . .
C22 C30 C37 123.9(5) . .
C29 C30 Rh2 71.5(3) . .
C22 C30 Rh2 69.6(3) . .
C37 C30 Rh2 130.8(4) . .
C32 C31 C36 118.4(6) . .
C32 C31 C23 122.8(6) . .
C36 C31 C23 118.8(5) . .
C33 C32 C31 120.8(7) . .
C34 C33 C32 120.6(6) . .
C33 C34 C35 119.9(6) . .
C36 C35 C34 120.0(7) . .
C35 C36 C31 120.3(6) . .
C38 C37 C42 118.7(5) . .
C38 C37 C30 119.1(5) . .
C42 C37 C30 122.2(6) . .
C37 C38 C39 120.4(6) . .
C40 C39 C38 120.1(6) . .
C39 C40 C41 120.2(6) . .
C40 C41 C42 120.1(6) . .
C41 C42 C37 120.2(6) . .
C43 Rh3 C51 39.6(2) . .
C43 Rh3 C50 65.6(2) . .
C51 Rh3 C50 39.4(2) . .
C43 Rh3 C44 38.7(2) . .
C51 Rh3 C44 65.9(2) . .
C50 Rh3 C44 65.3(2) . .
C43 Rh3 C45 65.0(2) . .
C51 Rh3 C45 65.5(2) . .
C50 Rh3 C45 38.5(2) . .
C44 Rh3 C45 39.0(2) . .
C43 Rh3 Cl5 94.00(15) . .
C51 Rh3 Cl5 102.13(15) . .
C50 Rh3 Cl5 138.80(15) . .
C44 Rh3 Cl5 120.59(15) . .
C45 Rh3 Cl5 158.36(16) . .
C43 Rh3 Cl6 150.71(15) . 2_766
C51 Rh3 Cl6 111.38(15) . 2_766
C50 Rh3 Cl6 93.91(16) . 2_766
C44 Rh3 Cl6 151.02(15) . 2_766
C45 Rh3 Cl6 112.38(16) . 2_766
Cl5 Rh3 Cl6 88.38(5) . 2_766
C43 Rh3 Cl6 126.11(14) . .
C51 Rh3 Cl6 161.44(15) . .
C50 Rh3 Cl6 131.66(15) . .
C44 Rh3 Cl6 95.74(14) . .
C45 Rh3 Cl6 98.73(15) . .
Cl5 Rh3 Cl6 89.48(5) . .
Cl6 Rh3 Cl6 83.05(5) 2_766 .
Rh3 Cl6 Rh3 96.95(5) 2_766 .
C44 C43 C51 109.4(5) . .
C44 C43 Rh3 72.0(3) . .
C51 C43 Rh3 70.7(3) . .
C43 C44 C45 107.3(5) . .
C43 C44 C52 124.0(5) . .
C45 C44 C52 128.5(5) . .
C43 C44 Rh3 69.3(3) . .
C45 C44 Rh3 70.8(3) . .
C52 C44 Rh3 128.8(4) . .
C50 C45 C44 108.4(5) . .
C50 C45 C46 122.9(5) . .
C44 C45 C46 128.6(5) . .
C50 C45 Rh3 70.1(3) . .
C44 C45 Rh3 70.2(3) . .
C46 C45 Rh3 127.3(4) . .
C45 C46 C47 110.2(4) . .
C48 C47 C46 112.4(5) . .
C49 C48 C47 110.7(5) . .
C50 C49 C48 112.1(5) . .
C45 C50 C51 108.5(5) . .
C45 C50 C49 122.3(5) . .
C51 C50 C49 129.1(5) . .
C45 C50 Rh3 71.4(3) . .
C51 C50 Rh3 69.9(3) . .
C49 C50 Rh3 125.8(4) . .
C43 C51 C50 106.3(5) . .
C43 C51 C58 124.0(5) . .
C50 C51 C58 129.7(5) . .
C43 C51 Rh3 69.6(3) . .
C50 C51 Rh3 70.7(3) . .
C58 C51 Rh3 126.0(4) . .
C53 C52 C57 119.4(5) . .
C53 C52 C44 121.6(5) . .
C57 C52 C44 119.0(5) . .
C54 C53 C52 119.8(6) . .
C53 C54 C55 121.1(6) . .
C54 C55 C56 118.7(5) . .
C57 C56 C55 120.8(6) . .
C56 C57 C52 120.1(6) . .
C63 C58 C59 119.1(5) . .
C63 C58 C51 121.7(5) . .
C59 C58 C51 119.2(5) . .
C60 C59 C58 120.0(5) . .
C59 C60 C61 120.2(6) . .
C62 C61 C60 119.9(5) . .
C61 C62 C63 120.7(6) . .
C62 C63 C58 120.1(6) . .
Cl7 C64 Cl8 110.9(4) . .
Cl10 C65 Cl9 110.3(4) . .
Cl11 C66 Cl12 111.9(4) . .

loop_
_geom_bond_atom_site_label_1
_geom_bond_atom_site_label_2
_geom_bond_distance
_geom_bond_site_symmetry_2
Rh1 C1 2.113(6) .
Rh1 C2 2.125(6) .
Rh1 C3 2.149(6) .
Rh1 C9 2.170(5) .
Rh1 C8 2.175(5) .
Rh1 Cl1 2.3827(14) .
Rh1 Cl3 2.4490(14) .
Rh1 Cl2 2.4712(14) .
Cl2 Rh2 2.4521(14) .
C1 C9 1.426(8) .
C1 C2 1.434(8) .
C2 C3 1.444(8) .
C2 C10 1.491(8) .
C3 C8 1.442(8) .
C3 C4 1.505(8) .
C4 C5 1.513(9) .
C5 C6 1.523(9) .
C6 C7 1.551(8) .
C7 C8 1.498(8) .
C8 C9 1.458(8) .
C9 C16 1.470(8) .
C10 C15 1.398(8) .
C10 C11 1.400(8) .
C11 C12 1.386(8) .
C12 C13 1.390(9) .
C13 C14 1.384(9) .
C14 C15 1.378(8) .
C16 C21 1.388(8) .
C16 C17 1.393(8) .
C17 C18 1.376(8) .
C18 C19 1.365(9) .
C19 C20 1.385(9) .
C20 C21 1.370(9) .
Rh2 C22 2.114(6) .
Rh2 C30 2.127(6) .
Rh2 C23 2.154(5) .
Rh2 C29 2.159(5) .
Rh2 C24 2.182(5) .
Rh2 Cl4 2.3981(14) .
Rh2 Cl3 2.4756(14) .
C22 C23 1.433(8) .
C22 C30 1.444(8) .
C23 C24 1.454(8) .
C23 C31 1.495(8) .
C24 C29 1.445(8) .
C24 C25 1.515(8) .
C25 C26 1.536(9) .
C26 C27 1.495(9) .
C27 C28 1.549(9) .
C28 C29 1.508(8) .
C29 C30 1.443(8) .
C30 C37 1.487(8) .
C31 C32 1.394(8) .
C31 C36 1.408(9) .
C32 C33 1.382(9) .
C33 C34 1.375(10) .
C34 C35 1.392(10) .
C35 C36 1.387(9) .
C37 C38 1.389(9) .
C37 C42 1.404(9) .
C38 C39 1.392(8) .
C39 C40 1.377(9) .
C40 C41 1.383(10) .
C41 C42 1.388(8) .
Rh3 C43 2.130(5) .
Rh3 C51 2.144(5) .
Rh3 C50 2.155(5) .
Rh3 C44 2.165(5) .
Rh3 C45 2.173(5) .
Rh3 Cl5 2.3904(14) .
Rh3 Cl6 2.4457(14) 2_766
Rh3 Cl6 2.4564(13) .
Cl6 Rh3 2.4457(14) 2_766
C43 C44 1.423(8) .
C43 C51 1.449(8) .
C44 C45 1.447(8) .
C44 C52 1.481(7) .
C45 C50 1.427(7) .
C45 C46 1.514(8) .
C46 C47 1.543(8) .
C47 C48 1.531(8) .
C48 C49 1.531(8) .
C49 C50 1.518(8) .
C50 C51 1.450(8) .
C51 C58 1.500(7) .
C52 C53 1.399(8) .
C52 C57 1.403(8) .
C53 C54 1.380(8) .
C54 C55 1.396(9) .
C55 C56 1.401(9) .
C56 C57 1.377(8) .
C58 C63 1.402(8) .
C58 C59 1.412(8) .
C59 C60 1.393(8) .
C60 C61 1.400(8) .
C61 C62 1.381(9) .
C62 C63 1.395(8) .
C64 Cl7 1.747(6) .
C64 Cl8 1.784(7) .
C65 Cl10 1.769(7) .
C65 Cl9 1.779(7) .
C66 Cl11 1.749(6) .
C66 Cl12 1.788(7) .
